data_7037168
loop_
_publ_author_name
'Yang, Wenxue'
'Zhao, Ke-Qing'
'Wang, Bi-Qin'
'Redshaw, Carl'
'Elsegood, Mark R. J.'
'Zhao, Jiang-Lin'
'Yamato, Takehiko'

_publ_section_title
;
 Manganese coordination chemistry of bis(imino)phenoxide derived [2 + 2]
 Schiff-base macrocyclic ligands.
;
_journal_issue 1
_journal_name_full 'Dalton transactions (Cambridge, England : 2003)'
_journal_page_first 226
_journal_page_last 236
_journal_paper_doi 10.1039/c5dt03453a
_journal_volume 45
_journal_year 2015
_chemical_formula_moiety 'C58 H60 Cl2 Mn2 N4 O4, 2(C2 H3 N)'
_chemical_formula_sum 'C62 H66 Cl2 Mn2 N6 O4'
_chemical_formula_weight 1139.98
_chemical_name_systematic
; 
 ? 
;
_space_group_crystal_system triclinic
_space_group_IT_number 2
_space_group_name_Hall '-P 1'
_space_group_name_H-M_alt 'P -1'
_symmetry_space_group_name_Hall '-P 1'
_symmetry_space_group_name_H-M 'P -1'
_atom_sites_solution_hydrogens geom
_atom_sites_solution_primary direct
_atom_sites_solution_secondary difmap
_audit_creation_method SHELXL-2014/7
_audit_update_record
;
2015-07-30 deposited with the CCDC.
2015-10-19 downloaded from the CCDC.
;
_cell_angle_alpha 82.736(5)
_cell_angle_beta 83.976(5)
_cell_angle_gamma 70.543(5)
_cell_formula_units_Z 1
_cell_length_a 9.251(3)
_cell_length_b 12.594(4)
_cell_length_c 12.781(4)
_cell_measurement_reflns_used 3312
_cell_measurement_temperature 120(2)
_cell_measurement_theta_max 29.28
_cell_measurement_theta_min 2.34
_cell_volume 1389.6(8)
_computing_cell_refinement 'Bruker SAINT'
_computing_data_collection 'Bruker SMART'
_computing_data_reduction 'Bruker SAINT'
_computing_molecular_graphics 'Bruker SHELXTL'
_computing_publication_material 'Bruker SHELXTL and local programs'
_computing_structure_refinement 'SHELXL-2014/7 (Sheldrick, 2014)'
_computing_structure_solution 'Bruker SHELXTL'
_diffrn_ambient_temperature 120(2)
_diffrn_measured_fraction_theta_full 0.989
_diffrn_measured_fraction_theta_max 0.989
_diffrn_measurement_device_type 'Bruker APEX II CCD diffractometer'
_diffrn_measurement_method '\w rotation with narrow frames'
_diffrn_radiation_monochromator 'silicon 111'
_diffrn_radiation_type synchrotron
_diffrn_radiation_wavelength 0.6897
_diffrn_reflns_av_R_equivalents 0.0562
_diffrn_reflns_av_unetI/netI 0.0781
_diffrn_reflns_laue_measured_fraction_full 0.989
_diffrn_reflns_laue_measured_fraction_max 0.989
_diffrn_reflns_limit_h_max 10
_diffrn_reflns_limit_h_min -10
_diffrn_reflns_limit_k_max 14
_diffrn_reflns_limit_k_min -14
_diffrn_reflns_limit_l_max 15
_diffrn_reflns_limit_l_min -15
_diffrn_reflns_number 10273
_diffrn_reflns_point_group_measured_fraction_full 0.989
_diffrn_reflns_point_group_measured_fraction_max 0.989
_diffrn_reflns_theta_full 23.999
_diffrn_reflns_theta_max 23.999
_diffrn_reflns_theta_min 1.562
_diffrn_source 'Daresbury SRS station 9.8'
_exptl_absorpt_coefficient_mu 0.552
_exptl_absorpt_correction_T_max 0.984
_exptl_absorpt_correction_T_min 0.937
_exptl_absorpt_correction_type multi-scan
_exptl_absorpt_process_details 'SADABS v2.10, Sheldrick, G.M., (2003)'
_exptl_crystal_colour orange
_exptl_crystal_density_diffrn 1.362
_exptl_crystal_density_method 'not measured'
_exptl_crystal_description plate
_exptl_crystal_F_000 596
_exptl_crystal_recrystallization_method 'Re-crystallisation from solvent: acetonitrile'
_exptl_crystal_size_max 0.120
_exptl_crystal_size_mid 0.080
_exptl_crystal_size_min 0.030
_refine_diff_density_max 0.686
_refine_diff_density_min -0.722
_refine_diff_density_rms 0.098
_refine_ls_extinction_method none
_refine_ls_goodness_of_fit_ref 1.055
_refine_ls_hydrogen_treatment constr
_refine_ls_matrix_type full
_refine_ls_number_parameters 383
_refine_ls_number_reflns 4710
_refine_ls_number_restraints 253
_refine_ls_restrained_S_all 1.050
_refine_ls_R_factor_all 0.1215
_refine_ls_R_factor_gt 0.0836
_refine_ls_shift/su_max 0.000
_refine_ls_shift/su_mean 0.000
_refine_ls_structure_factor_coef Fsqd
_refine_ls_weighting_details 'w=1/[\s^2^(Fo^2^)+(0.1647P)^2^+1.5828P] where P=(Fo^2^+2Fc^2^)/3'
_refine_ls_weighting_scheme calc
_refine_ls_wR_factor_gt 0.2344
_refine_ls_wR_factor_ref 0.2732
_reflns_Friedel_coverage 0.000
_reflns_number_gt 3112
_reflns_number_total 4710
_reflns_threshold_expression 'I > 2\s(I)'
_cod_data_source_file c5dt03453a2.cif
_cod_data_source_block 5.2MeCN
_cod_depositor_comments 'Adding full bibliography for 7037163--7037169.cif.'
_cod_database_code 7037168
_shelx_shelxl_version_number 2014/7
_shelx_space_group_comment
; 
The symmetry employed for this shelxl refinement is uniquely defined 
by the following loop, which should always be used as a source of 
symmetry information in preference to the above space-group names. 
They are only intended as comments. 
;
_shelx_estimated_absorpt_t_min 0.937
_shelx_estimated_absorpt_t_max 0.984

loop_
_space_group_symop_operation_xyz
'x, y, z'
'-x, -y, -z'

loop_
_atom_site_label
_atom_site_type_symbol
_atom_site_fract_x
_atom_site_fract_y
_atom_site_fract_z
_atom_site_U_iso_or_equiv
_atom_site_adp_type
_atom_site_occupancy
_atom_site_site_symmetry_order
_atom_site_calc_flag
_atom_site_refinement_flags_posn
_atom_site_refinement_flags_adp
_atom_site_refinement_flags_occupancy
_atom_site_disorder_assembly
_atom_site_disorder_group
Mn1 Mn 0.89129(10) 0.42586(9) 0.28577(7) 0.0547(4) Uani 1 1 d . . . . .
Cl1 Cl 1.0937(2) 0.27105(16) 0.35904(14) 0.0697(5) Uani 1 1 d . . . . .
O1 O 1.0024(5) 0.5164(4) 0.2201(3) 0.0639(13) Uani 1 1 d . . . . .
C1 C 0.9909(6) 0.6214(6) 0.2338(4) 0.0509(15) Uani 1 1 d . . . . .
C2 C 1.0573(7) 0.6805(7) 0.1527(4) 0.0617(19) Uani 1 1 d . . . . .
C3 C 1.0459(7) 0.7907(7) 0.1654(5) 0.0635(19) Uani 1 1 d . . . . .
H3 H 1.0866 0.8319 0.1095 0.076 Uiso 1 1 calc R U . . .
C4 C 0.9773(8) 0.8454(6) 0.2568(6) 0.0665(19) Uani 1 1 d D . . . .
C5 C 0.9151(8) 0.7859(5) 0.3355(5) 0.0616(17) Uani 1 1 d . . . . .
H5 H 0.8693 0.8201 0.3982 0.074 Uiso 1 1 calc R U . . .
C6 C 0.9174(6) 0.6737(5) 0.3254(4) 0.0460(13) Uani 1 1 d . . . . .
C7 C 0.989(2) 0.9637(10) 0.2794(14) 0.096(4) Uani 0.560(18) 1 d D U P A 1
C8 C 0.999(3) 1.0435(15) 0.1798(14) 0.118(6) Uani 0.560(18) 1 d D U P A 1
H8A H 1.0859 1.0053 0.1325 0.177 Uiso 0.560(18) 1 calc R U P A 1
H8B H 0.9034 1.0642 0.1436 0.177 Uiso 0.560(18) 1 calc R U P A 1
H8C H 1.0127 1.1119 0.1997 0.177 Uiso 0.560(18) 1 calc R U P A 1
C9 C 1.138(2) 0.9460(13) 0.336(2) 0.114(5) Uani 0.560(18) 1 d D U P A 1
H9A H 1.2280 0.9014 0.2948 0.171 Uiso 0.560(18) 1 calc R U P A 1
H9B H 1.1483 1.0197 0.3436 0.171 Uiso 0.560(18) 1 calc R U P A 1
H9C H 1.1318 0.9057 0.4067 0.171 Uiso 0.560(18) 1 calc R U P A 1
C10 C 0.851(3) 1.033(3) 0.3447(18) 0.105(6) Uani 0.560(18) 1 d D U P A 1
H10A H 0.8360 0.9878 0.4107 0.157 Uiso 0.560(18) 1 calc R U P A 1
H10B H 0.8683 1.1015 0.3607 0.157 Uiso 0.560(18) 1 calc R U P A 1
H10C H 0.7591 1.0538 0.3046 0.157 Uiso 0.560(18) 1 calc R U P A 1
C7X C 0.967(2) 0.9707(13) 0.2553(18) 0.114(6) Uani 0.440(18) 1 d D U P A 2
C8X C 0.884(3) 1.0325(19) 0.1586(17) 0.131(7) Uani 0.440(18) 1 d D U P A 2
H8D H 0.9436 1.0008 0.0952 0.197 Uiso 0.440(18) 1 calc R U P A 2
H8E H 0.7823 1.0239 0.1628 0.197 Uiso 0.440(18) 1 calc R U P A 2
H8F H 0.8733 1.1130 0.1550 0.197 Uiso 0.440(18) 1 calc R U P A 2
C9X C 1.136(2) 0.9668(17) 0.249(3) 0.120(6) Uani 0.440(18) 1 d D U P A 2
H9D H 1.1864 0.9404 0.1812 0.180 Uiso 0.440(18) 1 calc R U P A 2
H9E H 1.1398 1.0427 0.2541 0.180 Uiso 0.440(18) 1 calc R U P A 2
H9F H 1.1884 0.9148 0.3070 0.180 Uiso 0.440(18) 1 calc R U P A 2
C10X C 0.888(3) 1.011(3) 0.3584(19) 0.108(7) Uani 0.440(18) 1 d D U P A 2
H10D H 0.9497 0.9663 0.4165 0.162 Uiso 0.440(18) 1 calc R U P A 2
H10E H 0.8774 1.0910 0.3591 0.162 Uiso 0.440(18) 1 calc R U P A 2
H10F H 0.7864 1.0019 0.3670 0.162 Uiso 0.440(18) 1 calc R U P A 2
C11 C 0.8454(6) 0.6184(5) 0.4083(4) 0.0451(13) Uani 1 1 d . . . . .
H11 H 0.8049 0.6570 0.4696 0.054 Uiso 1 1 calc R U . . .
N1 N 0.8305(5) 0.5194(4) 0.4071(3) 0.0427(11) Uani 1 1 d . . . . .
C12 C 0.7528(6) 0.4710(5) 0.4910(4) 0.0425(12) Uani 1 1 d . . . . .
C13 C 0.7352(6) 0.4950(5) 0.5960(4) 0.0438(13) Uani 1 1 d . . . . .
H13 H 0.7753 0.5490 0.6162 0.053 Uiso 1 1 calc R U . . .
C14 C 0.6591(7) 0.4396(5) 0.6702(4) 0.0480(14) Uani 1 1 d . . . . .
H14 H 0.6459 0.4567 0.7416 0.058 Uiso 1 1 calc R U . . .
C15 C 0.6010(7) 0.3590(5) 0.6419(4) 0.0496(14) Uani 1 1 d . . . . .
H15 H 0.5494 0.3213 0.6941 0.059 Uiso 1 1 calc R U . . .
C16 C 0.6183(7) 0.3337(5) 0.5387(4) 0.0496(14) Uani 1 1 d . . . . .
H16 H 0.5798 0.2781 0.5199 0.060 Uiso 1 1 calc R U . . .
C17 C 0.6925(6) 0.3900(5) 0.4619(4) 0.0460(13) Uani 1 1 d . . . . .
N2 N 0.7199(5) 0.3716(4) 0.3526(3) 0.0449(11) Uani 1 1 d . . . . .
C18 C 0.6304(6) 0.3337(5) 0.3053(4) 0.0430(12) Uani 1 1 d . . . . .
H18 H 0.5524 0.3120 0.3478 0.052 Uiso 1 1 calc R U . . .
O2 O 0.8689(5) 0.3774(5) 0.1578(3) 0.0685(14) Uani 1 1 d . . . . .
C19 C 0.7584(6) 0.3462(6) 0.1260(4) 0.0503(14) Uani 1 1 d . . . . .
C20 C 0.6416(6) 0.3226(5) 0.1950(4) 0.0410(12) Uani 1 1 d . . . . .
C21 C 0.5270(6) 0.2902(5) 0.1526(4) 0.0446(13) Uani 1 1 d . . . . .
H21 H 0.4491 0.2731 0.1992 0.054 Uiso 1 1 calc R U . . .
C22 C 0.5266(6) 0.2832(5) 0.0461(4) 0.0438(13) Uani 1 1 d . . . . .
C23 C 0.6427(7) 0.3095(5) -0.0204(4) 0.0493(14) Uani 1 1 d . . . . .
H23 H 0.6441 0.3045 -0.0941 0.059 Uiso 1 1 calc R U . . .
C24 C 0.7556(7) 0.3425(7) 0.0158(4) 0.0589(18) Uani 1 1 d . . . . .
C25 C 0.4087(8) 0.2478(6) -0.0043(5) 0.0684(17) Uani 1 1 d D U . . .
C26 C 0.4929(11) 0.1449(8) -0.0660(7) 0.092(2) Uani 1 1 d D U . . .
H26A H 0.5647 0.1646 -0.1207 0.138 Uiso 1 1 calc R U . . .
H26B H 0.4178 0.1228 -0.0992 0.138 Uiso 1 1 calc R U . . .
H26C H 0.5498 0.0817 -0.0174 0.138 Uiso 1 1 calc R U . . .
C27 C 0.2956(11) 0.2138(10) 0.0812(6) 0.102(3) Uani 1 1 d D U . . .
H27A H 0.3537 0.1529 0.1313 0.154 Uiso 1 1 calc R U . . .
H27B H 0.2252 0.1876 0.0473 0.154 Uiso 1 1 calc R U . . .
H27C H 0.2366 0.2794 0.1190 0.154 Uiso 1 1 calc R U . . .
C28 C 0.3207(9) 0.3443(8) -0.0809(6) 0.090(2) Uani 1 1 d D U . . .
H28A H 0.2547 0.4066 -0.0413 0.135 Uiso 1 1 calc R U . . .
H28B H 0.2573 0.3178 -0.1213 0.135 Uiso 1 1 calc R U . . .
H28C H 0.3935 0.3709 -0.1295 0.135 Uiso 1 1 calc R U . . .
C29 C 0.8693(13) 0.3829(12) -0.0596(6) 0.129(5) Uani 1 1 d . . . . .
H29A H 0.8157 0.4622 -0.0866 0.155 Uiso 1 1 calc R U . . .
H29B H 0.9527 0.3842 -0.0177 0.155 Uiso 1 1 calc R U . . .
N3 N 0.4562(14) 0.1486(12) 0.4917(18) 0.234(8) Uani 1 1 d . U . . .
C30 C 0.441(3) 0.096(2) 0.413(2) 0.244(8) Uani 1 1 d . U . . .
C31 C 0.468(2) 0.007(2) 0.337(2) 0.272(10) Uani 1 1 d . U . . .
H31A H 0.3904 0.0338 0.2849 0.408 Uiso 1 1 calc R U . . .
H31B H 0.5705 -0.0074 0.3016 0.408 Uiso 1 1 calc R U . . .
H31C H 0.4601 -0.0630 0.3770 0.408 Uiso 1 1 calc R U . . .

loop_
_atom_site_aniso_label
_atom_site_aniso_U_11
_atom_site_aniso_U_22
_atom_site_aniso_U_33
_atom_site_aniso_U_23
_atom_site_aniso_U_13
_atom_site_aniso_U_12
Mn1 0.0458(6) 0.0801(8) 0.0471(6) -0.0209(5) -0.0038(4) -0.0267(5)
Cl1 0.0559(10) 0.0752(12) 0.0783(11) -0.0302(9) -0.0102(8) -0.0117(8)
O1 0.056(3) 0.104(4) 0.054(2) -0.038(2) 0.0135(19) -0.051(3)
C1 0.035(3) 0.086(5) 0.040(3) -0.012(3) -0.007(2) -0.026(3)
C2 0.046(3) 0.119(6) 0.039(3) -0.014(3) -0.005(3) -0.049(4)
C3 0.041(3) 0.099(6) 0.048(4) 0.019(3) -0.009(3) -0.027(3)
C4 0.050(4) 0.058(4) 0.073(4) 0.015(3) 0.010(3) -0.005(3)
C5 0.058(4) 0.051(4) 0.059(4) -0.001(3) 0.014(3) -0.001(3)
C6 0.035(3) 0.061(4) 0.038(3) 0.001(2) -0.004(2) -0.012(3)
C7 0.096(8) 0.037(7) 0.135(9) 0.013(6) 0.031(7) -0.012(6)
C8 0.151(13) 0.065(9) 0.129(9) 0.008(7) 0.038(8) -0.044(9)
C9 0.126(9) 0.038(7) 0.176(14) -0.011(9) 0.002(9) -0.027(7)
C10 0.124(9) 0.057(14) 0.118(10) -0.008(9) 0.029(8) -0.020(9)
C7X 0.104(8) 0.042(9) 0.148(10) 0.018(8) 0.068(8) 0.008(8)
C8X 0.145(13) 0.058(11) 0.143(10) 0.017(9) 0.059(9) -0.001(10)
C9X 0.127(9) 0.040(9) 0.177(14) -0.015(10) 0.069(9) -0.029(8)
C10X 0.121(12) 0.035(12) 0.147(10) -0.002(9) 0.055(9) -0.021(11)
C11 0.039(3) 0.053(4) 0.038(3) -0.007(2) -0.003(2) -0.007(2)
N1 0.035(2) 0.060(3) 0.032(2) -0.010(2) -0.0034(18) -0.013(2)
C12 0.034(3) 0.049(3) 0.039(3) -0.003(2) -0.006(2) -0.006(2)
C13 0.036(3) 0.053(3) 0.039(3) -0.009(2) -0.009(2) -0.006(2)
C14 0.046(3) 0.055(3) 0.035(3) -0.005(2) -0.006(2) -0.004(3)
C15 0.049(3) 0.056(4) 0.037(3) 0.003(2) -0.003(2) -0.011(3)
C16 0.049(3) 0.052(3) 0.046(3) -0.003(3) -0.006(3) -0.013(3)
C17 0.039(3) 0.057(3) 0.039(3) -0.005(2) -0.009(2) -0.010(3)
N2 0.038(2) 0.059(3) 0.035(2) -0.008(2) -0.0060(18) -0.010(2)
C18 0.044(3) 0.042(3) 0.041(3) -0.004(2) -0.002(2) -0.012(2)
O2 0.046(2) 0.132(4) 0.049(2) -0.039(3) 0.0045(19) -0.049(3)
C19 0.038(3) 0.077(4) 0.044(3) -0.016(3) -0.003(2) -0.026(3)
C20 0.037(3) 0.047(3) 0.038(3) -0.004(2) -0.006(2) -0.012(2)
C21 0.041(3) 0.050(3) 0.047(3) -0.004(2) 0.001(2) -0.022(3)
C22 0.041(3) 0.050(3) 0.048(3) -0.003(2) -0.009(2) -0.024(3)
C23 0.058(4) 0.069(4) 0.034(3) -0.009(3) -0.004(2) -0.037(3)
C24 0.057(4) 0.106(5) 0.038(3) -0.019(3) 0.006(3) -0.057(4)
C25 0.062(4) 0.111(5) 0.058(4) -0.025(3) 0.001(3) -0.058(3)
C26 0.109(6) 0.110(5) 0.095(5) -0.040(4) 0.015(4) -0.079(4)
C27 0.094(6) 0.188(9) 0.075(4) -0.038(4) 0.013(4) -0.108(6)
C28 0.064(5) 0.149(6) 0.066(4) -0.026(4) -0.018(3) -0.039(4)
C29 0.148(9) 0.264(14) 0.060(5) -0.077(7) 0.042(5) -0.173(10)
N3 0.107(8) 0.162(11) 0.47(2) -0.169(13) 0.073(11) -0.073(8)
C30 0.169(14) 0.200(17) 0.40(2) -0.115(13) 0.028(15) -0.091(13)
C31 0.155(14) 0.27(2) 0.46(3) -0.179(18) 0.002(16) -0.116(15)

loop_
_atom_type_symbol
_atom_type_description
_atom_type_scat_dispersion_real
_atom_type_scat_dispersion_imag
_atom_type_scat_source
C C 0.0032 0.0016 'International Tables Vol C Tables 4.2.6.8 and 6.1.1.4'
H H 0.0000 0.0000 'International Tables Vol C Tables 4.2.6.8 and 6.1.1.4'
N N 0.0062 0.0032 'International Tables Vol C Tables 4.2.6.8 and 6.1.1.4'
O O 0.0106 0.0058 'International Tables Vol C Tables 4.2.6.8 and 6.1.1.4'
Cl Cl 0.1438 0.1517 'International Tables Vol C Tables 4.2.6.8 and 6.1.1.4'
Mn Mn 0.3323 0.6971 'International Tables Vol C Tables 4.2.6.8 and 6.1.1.4'

loop_
_geom_angle_atom_site_label_1
_geom_angle_atom_site_label_2
_geom_angle_atom_site_label_3
_geom_angle
_geom_angle_site_symmetry_1
_geom_angle_site_symmetry_3
O1 Mn1 O2 92.54(19) . .
O1 Mn1 N1 90.49(19) . .
O2 Mn1 N1 156.4(2) . .
O1 Mn1 N2 162.9(2) . .
O2 Mn1 N2 89.29(18) . .
N1 Mn1 N2 81.26(19) . .
O1 Mn1 Cl1 100.01(17) . .
O2 Mn1 Cl1 102.82(18) . .
N1 Mn1 Cl1 99.64(14) . .
N2 Mn1 Cl1 96.19(14) . .
C1 O1 Mn1 130.1(4) . .
O1 C1 C2 117.1(5) . .
O1 C1 C6 122.7(5) . .
C2 C1 C6 120.2(6) . .
C3 C2 C1 117.9(6) . .
C3 C2 C29 126.6(7) . 2_765
C1 C2 C29 115.5(7) . 2_765
C2 C3 C4 123.9(6) . .
C2 C3 H3 118.1 . .
C4 C3 H3 118.1 . .
C5 C4 C3 117.3(7) . .
C5 C4 C7X 125.5(10) . .
C3 C4 C7X 117.0(9) . .
C5 C4 C7 118.6(9) . .
C3 C4 C7 123.6(8) . .
C4 C5 C6 121.6(6) . .
C4 C5 H5 119.2 . .
C6 C5 H5 119.2 . .
C1 C6 C11 122.3(6) . .
C1 C6 C5 119.1(5) . .
C11 C6 C5 118.7(5) . .
C10 C7 C8 103.8(14) . .
C10 C7 C9 109.0(15) . .
C8 C7 C9 105.1(13) . .
C10 C7 C4 113.2(18) . .
C8 C7 C4 114.3(13) . .
C9 C7 C4 110.8(11) . .
C7 C8 H8A 109.5 . .
C7 C8 H8B 109.5 . .
H8A C8 H8B 109.5 . .
C7 C8 H8C 109.5 . .
H8A C8 H8C 109.5 . .
H8B C8 H8C 109.5 . .
C7 C9 H9A 109.5 . .
C7 C9 H9B 109.5 . .
H9A C9 H9B 109.5 . .
C7 C9 H9C 109.5 . .
H9A C9 H9C 109.5 . .
H9B C9 H9C 109.5 . .
C7 C10 H10A 109.5 . .
C7 C10 H10B 109.5 . .
H10A C10 H10B 109.5 . .
C7 C10 H10C 109.5 . .
H10A C10 H10C 109.5 . .
H10B C10 H10C 109.5 . .
C10X C7X C8X 115.1(16) . .
C10X C7X C9X 109.9(16) . .
C8X C7X C9X 113.0(16) . .
C10X C7X C4 108(2) . .
C8X C7X C4 106.5(15) . .
C9X C7X C4 104.0(13) . .
C7X C8X H8D 109.5 . .
C7X C8X H8E 109.5 . .
H8D C8X H8E 109.5 . .
C7X C8X H8F 109.5 . .
H8D C8X H8F 109.5 . .
H8E C8X H8F 109.5 . .
C7X C9X H9D 109.5 . .
C7X C9X H9E 109.5 . .
H9D C9X H9E 109.5 . .
C7X C9X H9F 109.5 . .
H9D C9X H9F 109.5 . .
H9E C9X H9F 109.5 . .
C7X C10X H10D 109.5 . .
C7X C10X H10E 109.5 . .
H10D C10X H10E 109.5 . .
C7X C10X H10F 109.5 . .
H10D C10X H10F 109.5 . .
H10E C10X H10F 109.5 . .
N1 C11 C6 125.4(5) . .
N1 C11 H11 117.3 . .
C6 C11 H11 117.3 . .
C11 N1 C12 122.4(5) . .
C11 N1 Mn1 125.6(4) . .
C12 N1 Mn1 111.7(4) . .
C13 C12 N1 125.7(5) . .
C13 C12 C17 119.6(5) . .
N1 C12 C17 114.7(5) . .
C14 C13 C12 119.5(5) . .
C14 C13 H13 120.2 . .
C12 C13 H13 120.2 . .
C13 C14 C15 120.9(5) . .
C13 C14 H14 119.5 . .
C15 C14 H14 119.5 . .
C16 C15 C14 120.3(5) . .
C16 C15 H15 119.9 . .
C14 C15 H15 119.9 . .
C15 C16 C17 119.9(6) . .
C15 C16 H16 120.1 . .
C17 C16 H16 120.1 . .
C16 C17 C12 119.8(5) . .
C16 C17 N2 125.9(5) . .
C12 C17 N2 114.3(5) . .
C18 N2 C17 121.4(5) . .
C18 N2 Mn1 127.3(4) . .
C17 N2 Mn1 111.0(4) . .
N2 C18 C20 124.9(5) . .
N2 C18 H18 117.6 . .
C20 C18 H18 117.6 . .
C19 O2 Mn1 131.6(4) . .
O2 C19 C20 123.4(5) . .
O2 C19 C24 117.2(5) . .
C20 C19 C24 119.3(5) . .
C19 C20 C18 122.1(5) . .
C19 C20 C21 119.1(5) . .
C18 C20 C21 118.8(5) . .
C22 C21 C20 121.8(5) . .
C22 C21 H21 119.1 . .
C20 C21 H21 119.1 . .
C21 C22 C23 117.6(5) . .
C21 C22 C25 124.5(5) . .
C23 C22 C25 118.0(5) . .
C24 C23 C22 123.3(5) . .
C24 C23 H23 118.4 . .
C22 C23 H23 118.4 . .
C23 C24 C19 118.9(5) . .
C23 C24 C29 121.8(5) . .
C19 C24 C29 119.1(5) . .
C28 C25 C22 109.6(6) . .
C28 C25 C26 108.6(6) . .
C22 C25 C26 109.3(6) . .
C28 C25 C27 110.1(7) . .
C22 C25 C27 111.1(5) . .
C26 C25 C27 108.1(6) . .
C25 C26 H26A 109.5 . .
C25 C26 H26B 109.5 . .
H26A C26 H26B 109.5 . .
C25 C26 H26C 109.5 . .
H26A C26 H26C 109.5 . .
H26B C26 H26C 109.5 . .
C25 C27 H27A 109.5 . .
C25 C27 H27B 109.5 . .
H27A C27 H27B 109.5 . .
C25 C27 H27C 109.5 . .
H27A C27 H27C 109.5 . .
H27B C27 H27C 109.5 . .
C25 C28 H28A 109.5 . .
C25 C28 H28B 109.5 . .
H28A C28 H28B 109.5 . .
C25 C28 H28C 109.5 . .
H28A C28 H28C 109.5 . .
H28B C28 H28C 109.5 . .
C2 C29 C24 119.3(7) 2_765 .
C2 C29 H29A 107.5 2_765 .
C24 C29 H29A 107.5 . .
C2 C29 H29B 107.5 2_765 .
C24 C29 H29B 107.5 . .
H29A C29 H29B 107.0 . .
N3 C30 C31 161(3) . .
C30 C31 H31A 109.5 . .
C30 C31 H31B 109.5 . .
H31A C31 H31B 109.5 . .
C30 C31 H31C 109.5 . .
H31A C31 H31C 109.5 . .
H31B C31 H31C 109.5 . .

loop_
_geom_bond_atom_site_label_1
_geom_bond_atom_site_label_2
_geom_bond_distance
_geom_bond_site_symmetry_2
Mn1 O1 1.849(4) .
Mn1 O2 1.871(4) .
Mn1 N1 1.986(4) .
Mn1 N2 2.000(5) .
Mn1 Cl1 2.379(2) .
O1 C1 1.323(8) .
C1 C2 1.407(9) .
C1 C6 1.413(8) .
C2 C3 1.385(11) .
C2 C29 1.492(11) 2_765
C3 C4 1.413(10) .
C3 H3 0.9500 .
C4 C5 1.372(9) .
C4 C7X 1.546(17) .
C4 C7 1.593(15) .
C5 C6 1.427(9) .
C5 H5 0.9500 .
C6 C11 1.423(8) .
C7 C10 1.519(13) .
C7 C8 1.532(14) .
C7 C9 1.565(17) .
C8 H8A 0.9800 .
C8 H8B 0.9800 .
C8 H8C 0.9800 .
C9 H9A 0.9800 .
C9 H9B 0.9800 .
C9 H9C 0.9800 .
C10 H10A 0.9800 .
C10 H10B 0.9800 .
C10 H10C 0.9800 .
C7X C10X 1.498(14) .
C7X C8X 1.508(15) .
C7X C9X 1.540(17) .
C8X H8D 0.9800 .
C8X H8E 0.9800 .
C8X H8F 0.9800 .
C9X H9D 0.9800 .
C9X H9E 0.9800 .
C9X H9F 0.9800 .
C10X H10D 0.9800 .
C10X H10E 0.9800 .
C10X H10F 0.9800 .
C11 N1 1.302(8) .
C11 H11 0.9500 .
N1 C12 1.416(7) .
C12 C13 1.393(7) .
C12 C17 1.417(8) .
C13 C14 1.379(8) .
C13 H13 0.9500 .
C14 C15 1.396(9) .
C14 H14 0.9500 .
C15 C16 1.376(8) .
C15 H15 0.9500 .
C16 C17 1.394(8) .
C16 H16 0.9500 .
C17 N2 1.427(7) .
N2 C18 1.312(7) .
C18 C20 1.425(7) .
C18 H18 0.9500 .
O2 C19 1.326(7) .
C19 C20 1.408(8) .
C19 C24 1.418(8) .
C20 C21 1.431(8) .
C21 C22 1.376(8) .
C21 H21 0.9500 .
C22 C23 1.400(8) .
C22 C25 1.532(8) .
C23 C24 1.385(8) .
C23 H23 0.9500 .
C24 C29 1.521(9) .
C25 C28 1.518(10) .
C25 C26 1.538(9) .
C25 C27 1.554(9) .
C26 H26A 0.9800 .
C26 H26B 0.9800 .
C26 H26C 0.9800 .
C27 H27A 0.9800 .
C27 H27B 0.9800 .
C27 H27C 0.9800 .
C28 H28A 0.9800 .
C28 H28B 0.9800 .
C28 H28C 0.9800 .
C29 C2 1.492(11) 2_765
C29 H29A 0.9900 .
C29 H29B 0.9900 .
N3 C30 1.32(3) .
C30 C31 1.51(3) .
C31 H31A 0.9800 .
C31 H31B 0.9800 .
C31 H31C 0.9800 .

loop_
_geom_torsion_atom_site_label_1
_geom_torsion_atom_site_label_2
_geom_torsion_atom_site_label_3
_geom_torsion_atom_site_label_4
_geom_torsion
_geom_torsion_site_symmetry_1
_geom_torsion_site_symmetry_4
O2 Mn1 O1 C1 135.3(5) . .
N1 Mn1 O1 C1 -21.3(5) . .
N2 Mn1 O1 C1 39.5(9) . .
Cl1 Mn1 O1 C1 -121.2(5) . .
Mn1 O1 C1 C2 -161.5(4) . .
Mn1 O1 C1 C6 19.1(8) . .
O1 C1 C2 C3 179.7(5) . .
C6 C1 C2 C3 -0.9(8) . .
O1 C1 C2 C29 1.0(9) . 2_765
C6 C1 C2 C29 -179.6(7) . 2_765
C1 C2 C3 C4 2.7(9) . .
C29 C2 C3 C4 -178.7(8) 2_765 .
C2 C3 C4 C5 -1.9(10) . .
C2 C3 C4 C7X -176.9(11) . .
C2 C3 C4 C7 169.3(10) . .
C3 C4 C5 C6 -0.8(10) . .
C7X C4 C5 C6 173.7(12) . .
C7 C4 C5 C6 -172.5(9) . .
O1 C1 C6 C11 -2.2(8) . .
C2 C1 C6 C11 178.4(5) . .
O1 C1 C6 C5 177.8(5) . .
C2 C1 C6 C5 -1.6(8) . .
C4 C5 C6 C1 2.5(9) . .
C4 C5 C6 C11 -177.5(6) . .
C5 C4 C7 C10 -38.5(19) . .
C3 C4 C7 C10 150.3(14) . .
C5 C4 C7 C8 -157.2(13) . .
C3 C4 C7 C8 31.7(18) . .
C5 C4 C7 C9 84.3(15) . .
C3 C4 C7 C9 -86.8(14) . .
C5 C4 C7X C10X 4(2) . .
C3 C4 C7X C10X 179.0(15) . .
C5 C4 C7X C8X -119.4(15) . .
C3 C4 C7X C8X 55.1(16) . .
C5 C4 C7X C9X 121.0(16) . .
C3 C4 C7X C9X -64.5(16) . .
C1 C6 C11 N1 -4.4(9) . .
C5 C6 C11 N1 175.6(6) . .
C6 C11 N1 C12 -177.8(5) . .
C6 C11 N1 Mn1 -4.5(8) . .
C11 N1 C12 C13 -25.8(8) . .
Mn1 N1 C12 C13 160.0(4) . .
C11 N1 C12 C17 155.5(5) . .
Mn1 N1 C12 C17 -18.7(5) . .
N1 C12 C13 C14 -178.7(5) . .
C17 C12 C13 C14 -0.1(8) . .
C12 C13 C14 C15 0.8(8) . .
C13 C14 C15 C16 -0.4(8) . .
C14 C15 C16 C17 -0.8(8) . .
C15 C16 C17 C12 1.4(8) . .
C15 C16 C17 N2 179.3(5) . .
C13 C12 C17 C16 -1.0(8) . .
N1 C12 C17 C16 177.8(5) . .
C13 C12 C17 N2 -179.1(5) . .
N1 C12 C17 N2 -0.3(7) . .
C16 C17 N2 C18 26.8(8) . .
C12 C17 N2 C18 -155.3(5) . .
C16 C17 N2 Mn1 -159.0(5) . .
C12 C17 N2 Mn1 18.9(6) . .
C17 N2 C18 C20 174.2(5) . .
Mn1 N2 C18 C20 1.0(8) . .
O1 Mn1 O2 C19 -149.5(6) . .
N1 Mn1 O2 C19 -52.5(10) . .
N2 Mn1 O2 C19 13.4(7) . .
Cl1 Mn1 O2 C19 109.6(6) . .
Mn1 O2 C19 C20 -13.0(10) . .
Mn1 O2 C19 C24 163.8(5) . .
O2 C19 C20 C18 1.9(10) . .
C24 C19 C20 C18 -174.8(6) . .
O2 C19 C20 C21 179.6(6) . .
C24 C19 C20 C21 2.9(9) . .
N2 C18 C20 C19 3.7(9) . .
N2 C18 C20 C21 -174.1(5) . .
C19 C20 C21 C22 -1.0(9) . .
C18 C20 C21 C22 176.9(5) . .
C20 C21 C22 C23 -0.3(9) . .
C20 C21 C22 C25 179.3(6) . .
C21 C22 C23 C24 -0.4(10) . .
C25 C22 C23 C24 180.0(7) . .
C22 C23 C24 C19 2.3(11) . .
C22 C23 C24 C29 -173.1(8) . .
O2 C19 C24 C23 179.5(7) . .
C20 C19 C24 C23 -3.6(10) . .
O2 C19 C24 C29 -4.9(11) . .
C20 C19 C24 C29 172.1(8) . .
C21 C22 C25 C28 118.4(7) . .
C23 C22 C25 C28 -62.0(8) . .
C21 C22 C25 C26 -122.7(7) . .
C23 C22 C25 C26 56.9(8) . .
C21 C22 C25 C27 -3.5(10) . .
C23 C22 C25 C27 176.1(7) . .
C23 C24 C29 C2 -44.2(14) . 2_765
C19 C24 C29 C2 140.4(8) . 2_765
